data_1519297
loop_
_publ_author_name
'Gelbrich, Thomas'
'Light, Mark E.'
'Prokes, I.'
'Tucker, J. H. R.'
'Dudic, M.'
'Miyaji, H.'
'Hursthouse, Michael B.'
'Stibor, I.'
'Lhotak, P. L.'
'Brammer, L.'

_publ_section_title
;
 25,26,27,28-tetrakis(1-Propoxy)calix(4)arene-5,17-dicarboxylic acid
;
_journal_name_full 'Crystal Structure Report Archive'
_journal_page_first 65
_journal_year 2001
_chemical_formula_sum 'C42 H48 O8'
_chemical_formula_weight 680.80
_space_group_IT_number 14
_symmetry_cell_setting monoclinic
_symmetry_space_group_name_Hall '-P 2yn'
_symmetry_space_group_name_H-M 'P 1 21/n 1'
_atom_sites_solution_hydrogens geom
_atom_sites_solution_primary direct
_atom_sites_solution_secondary difmap
_cell_angle_alpha 90.00
_cell_angle_beta 96.581(2)
_cell_angle_gamma 90.00
_cell_formula_units_Z 4
_cell_length_a 11.7592(4)
_cell_length_b 25.9714(9)
_cell_length_c 12.6411(5)
_cell_measurement_reflns_used 17459
_cell_measurement_temperature 120(2)
_cell_measurement_theta_max 25.35
_cell_measurement_theta_min 2.91
_cell_volume 3835.2(2)
_computing_cell_refinement 'DENZO & COLLECT'
_computing_data_collection 'DENZO (Otwinowski & Minor, 1997) & COLLECT (Hooft, 1998)'
_computing_data_reduction 'DENZO & COLLECT'
_computing_structure_refinement 'SHELXL-97 (Sheldrick, 1997)'
_computing_structure_solution 'SHELXS-97 (Sheldrick, 1990)'
_diffrn_ambient_temperature 120(2)
_diffrn_detector_area_resol_mean 9.091
_diffrn_measured_fraction_theta_full 0.990
_diffrn_measured_fraction_theta_max 0.990
_diffrn_measurement_device_type 'Bruker-Nonius KappaCCD'
_diffrn_measurement_method '\F & \w scans'
_diffrn_radiation_monochromator graphite
_diffrn_radiation_source 'Bruker-Nonius FR591 rotating anode'
_diffrn_radiation_type MoK\a
_diffrn_radiation_wavelength 0.71073
_diffrn_reflns_av_R_equivalents 0.0911
_diffrn_reflns_av_sigmaI/netI 0.1302
_diffrn_reflns_limit_h_max 11
_diffrn_reflns_limit_h_min -13
_diffrn_reflns_limit_k_max 30
_diffrn_reflns_limit_k_min -30
_diffrn_reflns_limit_l_max 15
_diffrn_reflns_limit_l_min -14
_diffrn_reflns_number 22870
_diffrn_reflns_theta_full 25.02
_diffrn_reflns_theta_max 25.02
_diffrn_reflns_theta_min 2.96
_exptl_absorpt_coefficient_mu 0.081
_exptl_absorpt_correction_T_max 0.9944
_exptl_absorpt_correction_T_min 0.9920
_exptl_absorpt_correction_type multi-scan
_exptl_absorpt_process_details 'SORTAV (Blessing, 1997)'
_exptl_crystal_density_diffrn 1.179
_exptl_crystal_density_method 'not measured'
_exptl_crystal_F_000 1456
_exptl_crystal_size_max 0.10
_exptl_crystal_size_mid 0.07
_exptl_crystal_size_min 0.07
_refine_diff_density_max 1.226
_refine_diff_density_min -0.284
_refine_diff_density_rms 0.061
_refine_ls_extinction_coef 0.0035(9)
_refine_ls_extinction_expression Fc^*^=kFc[1+0.001xFc^2^\l^3^/sin(2\q)]^-1/4^
_refine_ls_extinction_method SHELXL
_refine_ls_goodness_of_fit_ref 1.063
_refine_ls_hydrogen_treatment mixed
_refine_ls_matrix_type full
_refine_ls_number_parameters 454
_refine_ls_number_reflns 6703
_refine_ls_number_restraints 0
_refine_ls_restrained_S_all 1.063
_refine_ls_R_factor_all 0.1671
_refine_ls_R_factor_gt 0.0726
_refine_ls_shift/su_max 0.232
_refine_ls_shift/su_mean 0.013
_refine_ls_structure_factor_coef Fsqd
_refine_ls_weighting_details 'calc w=1/[\s^2^(Fo^2^)+(0.0851P)^2^+0.0000P] where P=(Fo^2^+2Fc^2^)/3'
_refine_ls_weighting_scheme calc
_refine_ls_wR_factor_gt 0.1599
_refine_ls_wR_factor_ref 0.1925
_reflns_number_gt 3374
_reflns_number_total 6703
_reflns_threshold_expression >2sigma(I)
_cod_data_source_file eCrystal-65.cif
_cod_data_source_block 01src831
_cod_depositor_comments
;
Citation :
Gelbrich, Thomas and Light, Mark E. and Prokes, I. and Tucker, J. H. R. and 
Dudic, M. and Miyaji, .H. and Hursthouse, Michael B. and Stibor, I. and 
Lhotak, P. L. and Brammer, L. (2001) 
University of Southampton, Crystal Structure Report Archive. 
(doi:10.5258/ecrystals/65)

More at:
http://ecrystals.chem.soton.ac.uk/65/

The following automatic conversions were performed:

'_symmetry_cell_setting' value 'Monoclinic' changed to 'monoclinic'
according to the built-in table from CIF Core dictionary named
'cif_core.dic' version 2.4.1 from 2010-06-29.

Automatic conversion script
Id: cif_fix_values 3105 2015-03-04 15:46:00Z robertas 
;
_cod_original_sg_symbol_H-M P2(1)/n
_cod_database_code 1519297

loop_
_symmetry_equiv_pos_as_xyz
'x, y, z'
'-x+1/2, y+1/2, -z+1/2'
'-x, -y, -z'
'x-1/2, -y-1/2, z-1/2'

loop_
_atom_site_label
_atom_site_type_symbol
_atom_site_fract_x
_atom_site_fract_y
_atom_site_fract_z
_atom_site_U_iso_or_equiv
_atom_site_adp_type
_atom_site_occupancy
_atom_site_symmetry_multiplicity
_atom_site_calc_flag
_atom_site_refinement_flags
_atom_site_disorder_assembly
_atom_site_disorder_group
C1 C 0.7951(3) 0.30352(13) 0.6772(3) 0.0355(9) Uani 1 1 d . . .
H1A H 0.7484 0.3052 0.6070 0.043 Uiso 1 1 calc R . .
H1B H 0.8765 0.3083 0.6663 0.043 Uiso 1 1 calc R . .
C2 C 0.7588(3) 0.34487(14) 0.7484(3) 0.0392(10) Uani 1 1 d . . .
H2A H 0.7728 0.3787 0.7162 0.047 Uiso 1 1 calc R . .
H2B H 0.8076 0.3429 0.8175 0.047 Uiso 1 1 calc R . .
C3 C 0.6345(3) 0.34235(15) 0.7691(3) 0.0465(11) Uani 1 1 d . . .
H3A H 0.6180 0.3708 0.8160 0.070 Uiso 1 1 calc R . .
H3B H 0.6200 0.3095 0.8033 0.070 Uiso 1 1 calc R . .
H3C H 0.5851 0.3451 0.7014 0.070 Uiso 1 1 calc R . .
C04 C 0.5659(3) 0.20193(14) 0.8085(3) 0.0347(9) Uani 1 1 d . . .
H04A H 0.5321 0.2224 0.7467 0.042 Uiso 1 1 calc R . .
H04B H 0.6272 0.2229 0.8477 0.042 Uiso 1 1 calc R . .
C5 C 0.4749(3) 0.19173(15) 0.8804(3) 0.0388(10) Uani 1 1 d . . .
H5A H 0.5080 0.1718 0.9433 0.047 Uiso 1 1 calc R . .
H5B H 0.4127 0.1710 0.8419 0.047 Uiso 1 1 calc R . .
C6 C 0.4263(4) 0.24214(15) 0.9167(3) 0.0461(11) Uani 1 1 d . . .
H6A H 0.3671 0.2349 0.9633 0.069 Uiso 1 1 calc R . .
H6B H 0.3927 0.2616 0.8544 0.069 Uiso 1 1 calc R . .
H6C H 0.4877 0.2624 0.9557 0.069 Uiso 1 1 calc R . .
C7 C 0.8181(4) 0.19933(16) 1.0168(3) 0.0533(12) Uani 1 1 d . . .
H7A H 0.8652 0.1875 1.0823 0.064 Uiso 1 1 calc R . .
H7B H 0.7383 0.1881 1.0211 0.064 Uiso 1 1 calc R . .
C8 C 0.8215(4) 0.25588(16) 1.0124(3) 0.0519(12) Uani 1 1 d . . .
H8A H 0.7805 0.2675 0.9437 0.062 Uiso 1 1 calc R . .
H8B H 0.9021 0.2672 1.0149 0.062 Uiso 1 1 calc R . .
C9 C 0.7674(4) 0.28157(16) 1.1037(3) 0.0487(11) Uani 1 1 d . . .
H9A H 0.7727 0.3191 1.0971 0.073 Uiso 1 1 calc R . .
H9B H 0.8082 0.2706 1.1719 0.073 Uiso 1 1 calc R . .
H9C H 0.6868 0.2714 1.1004 0.073 Uiso 1 1 calc R . .
C10 C 0.6181(4) 0.05782(16) 1.0824(3) 0.0568(12) Uani 1 1 d . . .
H10A H 0.6841 0.0399 1.1221 0.068 Uiso 1 1 calc R . .
H10B H 0.5647 0.0315 1.0489 0.068 Uiso 1 1 calc R . .
C11 C 0.5581(5) 0.09098(19) 1.1577(4) 0.0689(15) Uani 1 1 d . . .
H11A H 0.4956 0.1104 1.1163 0.083 Uiso 1 1 calc R . .
H11B H 0.5233 0.0685 1.2084 0.083 Uiso 1 1 calc R . .
C12 C 0.6380(6) 0.1284(2) 1.2192(4) 0.097(2) Uani 1 1 d . . .
H12A H 0.5953 0.1490 1.2663 0.146 Uiso 1 1 calc R . .
H12B H 0.6719 0.1511 1.1695 0.146 Uiso 1 1 calc R . .
H12C H 0.6989 0.1094 1.2620 0.146 Uiso 1 1 calc R . .
C13 C 0.9715(4) 0.09361(15) 0.5043(3) 0.0354(9) Uani 1 1 d . . .
C14 C 0.9194(3) 0.13359(13) 0.5667(3) 0.0312(9) Uani 1 1 d . . .
C15 C 0.9841(3) 0.15857(13) 0.6506(3) 0.0300(9) Uani 1 1 d . . .
H15 H 1.0609 0.1480 0.6707 0.036 Uiso 1 1 calc R . .
C16 C 0.9387(3) 0.19862(13) 0.7054(3) 0.0260(8) Uani 1 1 d . . .
C17 C 0.8258(3) 0.21300(13) 0.6745(3) 0.0278(9) Uani 1 1 d . . .
C18 C 0.7571(3) 0.18702(13) 0.5934(3) 0.0260(8) Uani 1 1 d . . .
C19 C 0.8058(3) 0.14752(13) 0.5408(3) 0.0296(9) Uani 1 1 d . . .
H19 H 0.7605 0.1295 0.4857 0.036 Uiso 1 1 calc R . .
C20 C 0.4318(4) 0.08517(16) 0.5117(3) 0.0464(11) Uani 1 1 d . . .
H20 H 0.3857 0.0699 0.4535 0.056 Uiso 1 1 calc R . .
C21 C 0.4378(3) 0.06360(15) 0.6108(4) 0.0446(11) Uani 1 1 d . . .
H21 H 0.3989 0.0321 0.6199 0.053 Uiso 1 1 calc R . .
C22 C 0.4996(3) 0.08667(14) 0.6988(3) 0.0348(9) Uani 1 1 d . . .
C23 C 0.5539(3) 0.13332(13) 0.6832(3) 0.0282(8) Uani 1 1 d . . .
C24 C 0.5561(3) 0.15442(14) 0.5822(3) 0.0306(9) Uani 1 1 d . . .
C25 C 0.4937(3) 0.12967(15) 0.4966(3) 0.0395(10) Uani 1 1 d . . .
H25 H 0.4935 0.1434 0.4269 0.047 Uiso 1 1 calc R . .
C26 C 0.8778(4) -0.01131(13) 0.6886(3) 0.0340(9) Uani 1 1 d . . .
C27 C 0.8196(3) 0.01464(13) 0.7712(3) 0.0317(9) Uani 1 1 d . . .
C28 C 0.8819(3) 0.03346(13) 0.8627(3) 0.0347(9) Uani 1 1 d . . .
H28 H 0.9627 0.0293 0.8718 0.042 Uiso 1 1 calc R . .
C29 C 0.8295(3) 0.05828(13) 0.9416(3) 0.0322(9) Uani 1 1 d . . .
C30 C 0.7116(4) 0.06430(13) 0.9254(3) 0.0336(9) Uani 1 1 d . . .
C31 C 0.6456(3) 0.04754(13) 0.8322(3) 0.0344(9) Uani 1 1 d . . .
C32 C 0.7020(3) 0.02226(13) 0.7567(3) 0.0340(9) Uani 1 1 d . . .
H32 H 0.6591 0.0099 0.6936 0.041 Uiso 1 1 calc R . .
C33 C 1.1901(4) 0.11988(15) 0.9527(3) 0.0417(10) Uani 1 1 d . . .
H33 H 1.2669 0.1078 0.9602 0.050 Uiso 1 1 calc R . .
C34 C 1.1100(4) 0.09544(15) 1.0049(3) 0.0401(10) Uani 1 1 d . . .
H34 H 1.1315 0.0660 1.0470 0.048 Uiso 1 1 calc R . .
C35 C 0.9974(3) 0.11298(14) 0.9975(3) 0.0349(10) Uani 1 1 d . . .
C36 C 0.9706(3) 0.15778(13) 0.9386(3) 0.0299(9) Uani 1 1 d . . .
C37 C 1.0490(3) 0.18160(13) 0.8806(3) 0.0291(9) Uani 1 1 d . . .
C38 C 1.1597(3) 0.16249(15) 0.8883(3) 0.0392(10) Uani 1 1 d . . .
H38 H 1.2149 0.1784 0.8497 0.047 Uiso 1 1 calc R . .
C39 C 0.6320(3) 0.20004(14) 0.5645(3) 0.0326(9) Uani 1 1 d . . .
H39A H 0.6192 0.2106 0.4888 0.039 Uiso 1 1 calc R . .
H39B H 0.6113 0.2294 0.6085 0.039 Uiso 1 1 calc R . .
C40 C 0.5199(3) 0.06091(14) 0.8065(3) 0.0382(10) Uani 1 1 d . . .
H40A H 0.4733 0.0292 0.8063 0.046 Uiso 1 1 calc R . .
H40B H 0.4962 0.0843 0.8618 0.046 Uiso 1 1 calc R . .
C41 C 0.9038(3) 0.08136(14) 1.0367(3) 0.0379(10) Uani 1 1 d . . .
H41A H 0.8564 0.1033 1.0783 0.046 Uiso 1 1 calc R . .
H41B H 0.9375 0.0535 1.0836 0.046 Uiso 1 1 calc R . .
C42 C 1.0094(3) 0.22273(13) 0.8003(3) 0.0309(9) Uani 1 1 d . . .
H42A H 1.0766 0.2404 0.7766 0.037 Uiso 1 1 calc R . .
H42B H 0.9629 0.2486 0.8336 0.037 Uiso 1 1 calc R . .
O1 O 0.77986(19) 0.25391(8) 0.72672(17) 0.0297(6) Uani 1 1 d . . .
O2 O 0.61582(19) 0.15609(9) 0.77041(18) 0.0309(6) Uani 1 1 d . . .
O3 O 0.6572(2) 0.09063(9) 1.00138(19) 0.0399(7) Uani 1 1 d . . .
O4 O 0.8593(2) 0.17541(9) 0.92630(18) 0.0354(6) Uani 1 1 d . . .
O5 O 0.9118(2) 0.07286(11) 0.4262(2) 0.0556(8) Uani 1 1 d . . .
O6 O 1.0764(3) 0.08328(11) 0.5302(2) 0.0523(8) Uani 1 1 d . . .
H6 H 1.0970 0.0602 0.4899 0.078 Uiso 1 1 calc R . .
O7 O 0.8204(2) -0.02636(10) 0.6035(2) 0.0450(7) Uani 1 1 d . . .
O8 O 0.9852(2) -0.01780(11) 0.7079(2) 0.0501(8) Uani 1 1 d . . .
H8 H 1.0080 -0.0369 0.6611 0.075 Uiso 1 1 calc R . .

loop_
_atom_site_aniso_label
_atom_site_aniso_U_11
_atom_site_aniso_U_22
_atom_site_aniso_U_33
_atom_site_aniso_U_23
_atom_site_aniso_U_13
_atom_site_aniso_U_12
C1 0.043(2) 0.027(2) 0.037(2) 0.0080(19) 0.0063(18) 0.0006(17)
C2 0.054(3) 0.024(2) 0.038(2) 0.0017(19) -0.0001(19) 0.0037(18)
C3 0.059(3) 0.035(2) 0.046(2) 0.000(2) 0.006(2) 0.0134(19)
C04 0.041(2) 0.030(2) 0.035(2) -0.0096(18) 0.0086(18) -0.0010(17)
C5 0.038(2) 0.042(2) 0.037(2) -0.003(2) 0.0072(18) -0.0036(18)
C6 0.054(3) 0.041(2) 0.047(2) -0.012(2) 0.022(2) -0.0018(19)
C7 0.072(3) 0.051(3) 0.040(2) 0.006(2) 0.022(2) 0.020(2)
C8 0.066(3) 0.045(3) 0.044(2) -0.005(2) 0.001(2) -0.001(2)
C9 0.052(3) 0.042(2) 0.053(3) -0.012(2) 0.008(2) 0.006(2)
C10 0.091(4) 0.039(3) 0.046(3) 0.002(2) 0.036(2) -0.008(2)
C11 0.106(4) 0.055(3) 0.055(3) 0.001(3) 0.044(3) -0.005(3)
C12 0.156(6) 0.081(4) 0.064(3) -0.026(3) 0.053(4) -0.019(4)
C13 0.035(3) 0.040(2) 0.033(2) -0.001(2) 0.0089(19) 0.0016(19)
C14 0.033(2) 0.032(2) 0.029(2) -0.0032(18) 0.0085(17) 0.0003(17)
C15 0.028(2) 0.031(2) 0.031(2) 0.0045(19) 0.0043(16) 0.0010(16)
C16 0.029(2) 0.0273(19) 0.0227(19) 0.0017(17) 0.0063(15) -0.0024(16)
C17 0.038(2) 0.0249(19) 0.0233(19) 0.0040(17) 0.0154(17) 0.0009(16)
C18 0.029(2) 0.029(2) 0.0217(18) 0.0028(17) 0.0059(16) -0.0018(16)
C19 0.037(2) 0.031(2) 0.0214(18) -0.0003(17) 0.0051(16) -0.0064(17)
C20 0.048(3) 0.045(3) 0.045(3) -0.014(2) -0.003(2) -0.003(2)
C21 0.038(3) 0.035(2) 0.061(3) -0.013(2) 0.009(2) -0.0069(18)
C22 0.034(2) 0.033(2) 0.038(2) -0.005(2) 0.0077(18) -0.0007(18)
C23 0.022(2) 0.031(2) 0.032(2) -0.0053(18) 0.0052(16) 0.0015(16)
C24 0.026(2) 0.034(2) 0.032(2) -0.0015(19) 0.0056(16) 0.0043(16)
C25 0.037(2) 0.046(3) 0.033(2) -0.004(2) -0.0031(18) 0.0058(19)
C26 0.038(3) 0.026(2) 0.038(2) -0.0026(19) 0.0033(19) 0.0052(17)
C27 0.045(3) 0.0231(19) 0.027(2) 0.0012(17) 0.0059(18) 0.0006(17)
C28 0.045(2) 0.0218(19) 0.037(2) 0.0040(19) 0.0042(19) 0.0047(17)
C29 0.051(3) 0.0205(19) 0.026(2) 0.0037(17) 0.0072(18) 0.0030(17)
C30 0.055(3) 0.0178(19) 0.031(2) 0.0022(18) 0.0183(19) 0.0002(17)
C31 0.047(3) 0.0219(19) 0.037(2) 0.0019(18) 0.0136(19) -0.0030(17)
C32 0.051(3) 0.023(2) 0.029(2) 0.0003(18) 0.0070(18) -0.0027(17)
C33 0.040(3) 0.042(2) 0.040(2) -0.010(2) -0.007(2) 0.012(2)
C34 0.055(3) 0.031(2) 0.031(2) -0.0030(19) -0.008(2) 0.009(2)
C35 0.054(3) 0.030(2) 0.0205(19) -0.0051(18) 0.0015(17) 0.0042(19)
C36 0.039(2) 0.029(2) 0.0203(18) -0.0024(18) -0.0039(16) 0.0067(17)
C37 0.032(2) 0.030(2) 0.0234(19) -0.0066(18) -0.0044(16) 0.0013(17)
C38 0.035(2) 0.044(2) 0.037(2) -0.007(2) -0.0016(18) -0.0027(19)
C39 0.033(2) 0.036(2) 0.029(2) 0.0039(18) 0.0026(17) 0.0037(17)
C40 0.040(3) 0.028(2) 0.048(3) -0.006(2) 0.0170(19) -0.0108(17)
C41 0.055(3) 0.032(2) 0.027(2) 0.0036(18) 0.0030(18) 0.0098(19)
C42 0.033(2) 0.028(2) 0.032(2) 0.0004(18) 0.0051(16) -0.0013(16)
O1 0.0364(15) 0.0229(13) 0.0304(13) 0.0015(12) 0.0068(11) 0.0018(10)
O2 0.0338(15) 0.0291(13) 0.0303(13) -0.0038(12) 0.0052(11) -0.0029(11)
O3 0.0596(18) 0.0280(14) 0.0359(14) 0.0010(13) 0.0214(13) -0.0028(12)
O4 0.0412(17) 0.0337(14) 0.0324(14) 0.0013(12) 0.0086(12) 0.0079(12)
O5 0.0548(19) 0.062(2) 0.0507(18) -0.0270(16) 0.0094(15) -0.0067(15)
O6 0.052(2) 0.061(2) 0.0439(17) -0.0111(15) 0.0086(14) 0.0210(15)
O7 0.0462(18) 0.0517(18) 0.0355(16) -0.0131(14) -0.0017(13) 0.0082(13)
O8 0.050(2) 0.0539(19) 0.0460(17) -0.0239(15) 0.0029(14) 0.0103(14)

loop_
_atom_type_symbol
_atom_type_description
_atom_type_scat_dispersion_real
_atom_type_scat_dispersion_imag
_atom_type_scat_source
C C 0.0033 0.0016 'International Tables Vol C Tables 4.2.6.8 and 6.1.1.4'
H H 0.0000 0.0000 'International Tables Vol C Tables 4.2.6.8 and 6.1.1.4'
O O 0.0106 0.0060 'International Tables Vol C Tables 4.2.6.8 and 6.1.1.4'

loop_
_geom_angle_atom_site_label_1
_geom_angle_atom_site_label_2
_geom_angle_atom_site_label_3
_geom_angle
_geom_angle_site_symmetry_1
_geom_angle_site_symmetry_3
O1 C1 C2 108.7(3) . .
C1 C2 C3 114.9(3) . .
O2 C04 C5 113.8(3) . .
C04 C5 C6 110.4(3) . .
O4 C7 C8 112.9(3) . .
C7 C8 C9 113.0(4) . .
O3 C10 C11 108.6(3) . .
C12 C11 C10 112.5(4) . .
O5 C13 O6 123.2(3) . .
O5 C13 C14 119.3(4) . .
O6 C13 C14 117.5(3) . .
C15 C14 C19 119.1(3) . .
C15 C14 C13 120.6(3) . .
C19 C14 C13 120.3(3) . .
C14 C15 C16 121.3(3) . .
C15 C16 C17 118.1(3) . .
C15 C16 C42 119.8(3) . .
C17 C16 C42 122.0(3) . .
O1 C17 C16 118.8(3) . .
O1 C17 C18 119.4(3) . .
C16 C17 C18 121.8(3) . .
C19 C18 C17 118.2(3) . .
C19 C18 C39 119.7(3) . .
C17 C18 C39 122.1(3) . .
C14 C19 C18 121.4(3) . .
C21 C20 C25 119.6(4) . .
C20 C21 C22 121.5(4) . .
C21 C22 C23 117.8(4) . .
C21 C22 C40 122.9(3) . .
C23 C22 C40 119.0(3) . .
O2 C23 C24 120.0(3) . .
O2 C23 C22 117.8(3) . .
C24 C23 C22 121.9(3) . .
C25 C24 C23 117.9(3) . .
C25 C24 C39 120.9(3) . .
C23 C24 C39 121.0(3) . .
C24 C25 C20 120.9(4) . .
O7 C26 O8 123.0(3) . .
O7 C26 C27 119.8(3) . .
O8 C26 C27 117.2(3) . .
C28 C27 C32 118.9(3) . .
C28 C27 C26 120.5(3) . .
C32 C27 C26 120.5(3) . .
C27 C28 C29 121.8(4) . .
C30 C29 C28 117.7(3) . .
C30 C29 C41 123.0(3) . .
C28 C29 C41 119.1(3) . .
O3 C30 C29 118.9(3) . .
O3 C30 C31 118.6(3) . .
C29 C30 C31 122.4(3) . .
C32 C31 C30 117.5(3) . .
C32 C31 C40 119.5(3) . .
C30 C31 C40 122.7(3) . .
C31 C32 C27 121.6(3) . .
C34 C33 C38 120.3(4) . .
C33 C34 C35 121.2(4) . .
C36 C35 C34 117.6(4) . .
C36 C35 C41 120.1(3) . .
C34 C35 C41 121.7(3) . .
O4 C36 C35 119.3(3) . .
O4 C36 C37 118.2(3) . .
C35 C36 C37 121.9(3) . .
C38 C37 C36 118.6(3) . .
C38 C37 C42 121.0(3) . .
C36 C37 C42 119.9(3) . .
C33 C38 C37 120.0(4) . .
C18 C39 C24 111.3(3) . .
C22 C40 C31 110.1(3) . .
C35 C41 C29 109.3(3) . .
C37 C42 C16 109.8(3) . .
C17 O1 C1 113.5(2) . .
C23 O2 C04 115.1(3) . .
C30 O3 C10 114.0(3) . .
C36 O4 C7 117.2(3) . .

loop_
_geom_bond_atom_site_label_1
_geom_bond_atom_site_label_2
_geom_bond_distance
_geom_bond_site_symmetry_2
C1 O1 1.452(4) .
C1 C2 1.494(5) .
C2 C3 1.516(5) .
C04 O2 1.435(4) .
C04 C5 1.505(5) .
C5 C6 1.520(5) .
C7 O4 1.434(5) .
C7 C8 1.470(6) .
C8 C9 1.532(6) .
C10 O3 1.447(5) .
C10 C11 1.517(6) .
C11 C12 1.505(7) .
C13 O5 1.264(4) .
C13 O6 1.269(4) .
C13 C14 1.479(5) .
C14 C15 1.393(5) .
C14 C19 1.385(5) .
C15 C16 1.390(5) .
C16 C17 1.391(5) .
C16 C42 1.516(5) .
C17 O1 1.392(4) .
C17 C18 1.403(5) .
C18 C19 1.383(5) .
C18 C39 1.512(5) .
C20 C21 1.367(6) .
C20 C25 1.391(6) .
C21 C22 1.393(5) .
C22 C23 1.394(5) .
C22 C40 1.511(5) .
C23 O2 1.382(4) .
C23 C24 1.393(5) .
C24 C25 1.393(5) .
C24 C39 1.516(5) .
C26 O7 1.264(4) .
C26 O8 1.269(4) .
C26 C27 1.475(5) .
C27 C28 1.386(5) .
C27 C32 1.388(5) .
C28 C29 1.389(5) .
C29 C30 1.388(5) .
C29 C41 1.525(5) .
C30 O3 1.393(4) .
C30 C31 1.404(5) .
C31 C32 1.388(5) .
C31 C40 1.516(5) .
C33 C34 1.367(6) .
C33 C38 1.396(5) .
C34 C35 1.393(5) .
C35 C36 1.398(5) .
C35 C41 1.502(5) .
C36 O4 1.378(4) .
C36 C37 1.387(5) .
C37 C38 1.386(5) .
C37 C42 1.509(5) .

loop_
_geom_hbond_atom_site_label_D
_geom_hbond_atom_site_label_H
_geom_hbond_atom_site_label_A
_geom_hbond_distance_DH
_geom_hbond_distance_HA
_geom_hbond_distance_DA
_geom_hbond_angle_DHA
_geom_hbond_site_symmetry_A
O6 H6 O7 0.84 1.84 2.643(4) 160.4 3_756
O8 H8 O5 0.84 1.79 2.619(4) 167.0 3_756

loop_
_cod_changelog_entry_id
_cod_changelog_entry_author
_cod_changelog_entry_date
_cod_changelog_entry_text
1 'Vaitkus, Antanas' 2021-10-23T21:30:00+03:00 'Updated bibliographic information.'
